data_7004008
loop_
_publ_author_name
'Panneerselvam, Arunkumar'
'Nguyen, Chinh Q.'
'Waters, John'
'Malik, Mohammad A.'
'O'Brien, Paul'
'Raftery, James'
'Helliwell, Madeleine'

_publ_section_title
;
 Ligand influence on the formation of P/Se semiconductor materials from
 metal--organic complexes
;
_journal_issue 33
_journal_name_full 'Dalton Transactions'
_journal_page_first 4499
_journal_page_last 4506
_journal_paper_doi 10.1039/b802012d
_journal_year 2008
_chemical_formula_sum 'C24 H56 N2 Ni P4 Se4'
_chemical_formula_weight 871.14
_chemical_name_systematic
;
?
;
_space_group_IT_number 2
_symmetry_cell_setting triclinic
_symmetry_space_group_name_Hall '-P 1'
_symmetry_space_group_name_H-M 'P -1'
_atom_sites_solution_hydrogens geom
_atom_sites_solution_primary direct
_atom_sites_solution_secondary difmap
_audit_creation_method SHELXL-97
_cell_angle_alpha 79.058(2)
_cell_angle_beta 78.221(2)
_cell_angle_gamma 69.895(2)
_cell_formula_units_Z 2
_cell_length_a 9.2888(13)
_cell_length_b 12.9132(18)
_cell_length_c 16.302(2)
_cell_measurement_reflns_used 4341
_cell_measurement_temperature 100(2)
_cell_measurement_theta_max 28.2365
_cell_measurement_theta_min 2.362
_cell_volume 1782.3(4)
_computing_cell_refinement 'Bruker SMART'
_computing_data_collection 'Bruker SMART'
_computing_data_reduction 'Bruker SAINT'
_computing_molecular_graphics 'Bruker SHELXTL'
_computing_publication_material 'Bruker SHELXTL'
_computing_structure_refinement 'SHELXL-97 (Sheldrick, 1997)'
_computing_structure_solution 'SHELXS-97 (Sheldrick, 1990)'
_diffrn_ambient_temperature 100(2)
_diffrn_measured_fraction_theta_full 0.974
_diffrn_measured_fraction_theta_max 0.974
_diffrn_measurement_device_type 'CCD area detector'
_diffrn_measurement_method 'phi and omega scans'
_diffrn_radiation_monochromator graphite
_diffrn_radiation_source 'fine-focus sealed tube'
_diffrn_radiation_type MoK\a
_diffrn_radiation_wavelength 0.71073
_diffrn_reflns_av_R_equivalents 0.0415
_diffrn_reflns_av_sigmaI/netI 0.0696
_diffrn_reflns_limit_h_max 11
_diffrn_reflns_limit_h_min -11
_diffrn_reflns_limit_k_max 15
_diffrn_reflns_limit_k_min -16
_diffrn_reflns_limit_l_max 20
_diffrn_reflns_limit_l_min -20
_diffrn_reflns_number 14856
_diffrn_reflns_theta_full 27.10
_diffrn_reflns_theta_max 27.10
_diffrn_reflns_theta_min 1.29
_exptl_absorpt_coefficient_mu 4.825
_exptl_absorpt_correction_T_max 0.8688
_exptl_absorpt_correction_T_min 0.4453
_exptl_absorpt_correction_type multi-scan
_exptl_absorpt_process_details SADABS
_exptl_crystal_colour red
_exptl_crystal_density_diffrn 1.623
_exptl_crystal_density_method 'not measured'
_exptl_crystal_description plate
_exptl_crystal_F_000 876
_exptl_crystal_size_max 0.20
_exptl_crystal_size_mid 0.20
_exptl_crystal_size_min 0.03
_refine_diff_density_max 0.959
_refine_diff_density_min -0.576
_refine_diff_density_rms 0.142
_refine_ls_extinction_method none
_refine_ls_goodness_of_fit_ref 1.074
_refine_ls_hydrogen_treatment constr
_refine_ls_matrix_type full
_refine_ls_number_parameters 332
_refine_ls_number_reflns 7664
_refine_ls_number_restraints 0
_refine_ls_restrained_S_all 1.074
_refine_ls_R_factor_all 0.0637
_refine_ls_R_factor_gt 0.0475
_refine_ls_shift/su_max 0.001
_refine_ls_shift/su_mean 0.000
_refine_ls_structure_factor_coef Fsqd
_refine_ls_weighting_details 'calc w=1/[\s^2^(Fo^2^)+(0.0419P)^2^+0.1725P] where P=(Fo^2^+2Fc^2^)/3'
_refine_ls_weighting_scheme calc
_refine_ls_wR_factor_gt 0.0995
_refine_ls_wR_factor_ref 0.1051
_reflns_number_gt 6152
_reflns_number_total 7664
_reflns_threshold_expression >2sigma(I)
_cod_data_source_file b802012d.txt
_cod_data_source_block s1892b1ma
_cod_depositor_comments
;
The following automatic conversions were performed:
'_symmetry_cell_setting' value 'Triclinic' changed to 'triclinic'
according to '/home/saulius/struct/CIF-dictionaries/cif_core.dic'
dictionary named 'cif_core.dic' version 2.4.1 from 2010-06-29.

Automatic conversion script
Id: cif_fix_enum 1527 2010-12-29 10:47:43Z saulius 
;
_cod_original_sg_symbol_H-M P-1
_cod_database_code 7004008

loop_
_symmetry_equiv_pos_as_xyz
'x, y, z'
'-x, -y, -z'

loop_
_atom_site_label
_atom_site_type_symbol
_atom_site_fract_x
_atom_site_fract_y
_atom_site_fract_z
_atom_site_U_iso_or_equiv
_atom_site_adp_type
_atom_site_occupancy
_atom_site_symmetry_multiplicity
_atom_site_calc_flag
_atom_site_refinement_flags
_atom_site_disorder_assembly
_atom_site_disorder_group
C1 C 0.3891(5) 1.1215(4) 0.0798(3) 0.0152(10) Uani 1 1 d . . .
H1 H 0.3856 1.0857 0.0313 0.018 Uiso 1 1 calc R . .
C2 C 0.5593(6) 1.1012(4) 0.0845(3) 0.0209(11) Uani 1 1 d . . .
H2A H 0.6093 1.1294 0.0300 0.031 Uiso 1 1 calc R . .
H2B H 0.6115 1.0213 0.0974 0.031 Uiso 1 1 calc R . .
H2C H 0.5663 1.1400 0.1289 0.031 Uiso 1 1 calc R . .
C3 C 0.3020(6) 1.2458(4) 0.0622(3) 0.0211(11) Uani 1 1 d . . .
H3A H 0.2908 1.2816 0.1121 0.032 Uiso 1 1 calc R . .
H3B H 0.1991 1.2559 0.0493 0.032 Uiso 1 1 calc R . .
H3C H 0.3603 1.2795 0.0139 0.032 Uiso 1 1 calc R . .
C4 C 0.0929(5) 1.0849(4) 0.1591(3) 0.0140(10) Uani 1 1 d . . .
H4 H 0.0459 1.1675 0.1481 0.017 Uiso 1 1 calc R . .
C5 C 0.0834(6) 1.0373(5) 0.0818(3) 0.0218(11) Uani 1 1 d . . .
H5A H 0.1302 0.9563 0.0898 0.033 Uiso 1 1 calc R . .
H5B H 0.1393 1.0689 0.0312 0.033 Uiso 1 1 calc R . .
H5C H -0.0255 1.0564 0.0750 0.033 Uiso 1 1 calc R . .
C6 C -0.0024(5) 1.0451(4) 0.2385(3) 0.0192(11) Uani 1 1 d . . .
H6A H -0.1107 1.0670 0.2298 0.029 Uiso 1 1 calc R . .
H6B H 0.0036 1.0788 0.2862 0.029 Uiso 1 1 calc R . .
H6C H 0.0386 0.9639 0.2506 0.029 Uiso 1 1 calc R . .
C7 C 0.2761(5) 1.0335(4) 0.4314(3) 0.0146(10) Uani 1 1 d . . .
H7 H 0.3393 1.0229 0.4770 0.018 Uiso 1 1 calc R . .
C8 C 0.2686(6) 0.9190(4) 0.4234(3) 0.0179(10) Uani 1 1 d . . .
H8A H 0.2200 0.8885 0.4774 0.027 Uiso 1 1 calc R . .
H8B H 0.3738 0.8688 0.4088 0.027 Uiso 1 1 calc R . .
H8C H 0.2071 0.9267 0.3791 0.027 Uiso 1 1 calc R . .
C9 C 0.1136(6) 1.1128(4) 0.4586(3) 0.0237(12) Uani 1 1 d . . .
H9A H 0.0482 1.1242 0.4154 0.036 Uiso 1 1 calc R . .
H9B H 0.1215 1.1844 0.4653 0.036 Uiso 1 1 calc R . .
H9C H 0.0673 1.0805 0.5124 0.036 Uiso 1 1 calc R . .
C10 C 0.3708(6) 1.2279(4) 0.3529(3) 0.0167(10) Uani 1 1 d . . .
H10 H 0.2601 1.2765 0.3592 0.020 Uiso 1 1 calc R . .
C11 C 0.4586(6) 1.2819(4) 0.2769(3) 0.0223(11) Uani 1 1 d . . .
H11A H 0.4509 1.3562 0.2870 0.033 Uiso 1 1 calc R . .
H11B H 0.4132 1.2882 0.2262 0.033 Uiso 1 1 calc R . .
H11C H 0.5678 1.2360 0.2687 0.033 Uiso 1 1 calc R . .
C12 C 0.4319(7) 1.2225(5) 0.4348(3) 0.0254(12) Uani 1 1 d . . .
H12A H 0.5401 1.1743 0.4312 0.038 Uiso 1 1 calc R . .
H12B H 0.3690 1.1922 0.4828 0.038 Uiso 1 1 calc R . .
H12C H 0.4256 1.2974 0.4426 0.038 Uiso 1 1 calc R . .
C13 C 0.7164(5) 0.4791(4) 0.2258(3) 0.0132(10) Uani 1 1 d . . .
H13 H 0.6228 0.4640 0.2614 0.016 Uiso 1 1 calc R . .
C14 C 0.8232(6) 0.3691(4) 0.1944(3) 0.0177(10) Uani 1 1 d . . .
H14A H 0.7742 0.3487 0.1548 0.027 Uiso 1 1 calc R . .
H14B H 0.8409 0.3104 0.2427 0.027 Uiso 1 1 calc R . .
H14C H 0.9226 0.3781 0.1658 0.027 Uiso 1 1 calc R . .
C15 C 0.6604(6) 0.5680(4) 0.1531(3) 0.0166(10) Uani 1 1 d . . .
H15A H 0.7494 0.5854 0.1169 0.025 Uiso 1 1 calc R . .
H15B H 0.5882 0.6353 0.1757 0.025 Uiso 1 1 calc R . .
H15C H 0.6076 0.5405 0.1199 0.025 Uiso 1 1 calc R . .
C16 C 0.8602(6) 0.4113(4) 0.3787(3) 0.0160(10) Uani 1 1 d . . .
H16 H 0.9404 0.3476 0.3523 0.019 Uiso 1 1 calc R . .
C17 C 0.7250(6) 0.3711(5) 0.4234(3) 0.0274(13) Uani 1 1 d . . .
H17A H 0.7594 0.3110 0.4688 0.041 Uiso 1 1 calc R . .
H17B H 0.6869 0.3436 0.3828 0.041 Uiso 1 1 calc R . .
H17C H 0.6414 0.4329 0.4474 0.041 Uiso 1 1 calc R . .
C18 C 0.9352(6) 0.4439(4) 0.4407(3) 0.0223(11) Uani 1 1 d . . .
H18A H 0.8603 0.5073 0.4671 0.033 Uiso 1 1 calc R . .
H18B H 1.0260 0.4644 0.4103 0.033 Uiso 1 1 calc R . .
H18C H 0.9675 0.3808 0.4844 0.033 Uiso 1 1 calc R . .
C19 C 1.1727(5) 0.5966(4) 0.1110(3) 0.0149(10) Uani 1 1 d . . .
H19 H 1.2553 0.5315 0.1349 0.018 Uiso 1 1 calc R . .
C20 C 1.1053(6) 0.5547(4) 0.0512(3) 0.0189(11) Uani 1 1 d . . .
H20A H 1.0249 0.6168 0.0258 0.028 Uiso 1 1 calc R . .
H20B H 1.0597 0.4980 0.0827 0.028 Uiso 1 1 calc R . .
H20C H 1.1878 0.5222 0.0065 0.028 Uiso 1 1 calc R . .
C21 C 1.2508(6) 0.6823(5) 0.0624(3) 0.0237(12) Uani 1 1 d . . .
H21A H 1.3328 0.6482 0.0182 0.035 Uiso 1 1 calc R . .
H21B H 1.2959 0.7069 0.1016 0.035 Uiso 1 1 calc R . .
H21C H 1.1735 0.7464 0.0366 0.035 Uiso 1 1 calc R . .
C22 C 1.1219(5) 0.6919(4) 0.2667(3) 0.0140(10) Uani 1 1 d . . .
H22 H 1.1626 0.7511 0.2315 0.017 Uiso 1 1 calc R . .
C23 C 1.2618(6) 0.5967(4) 0.2958(3) 0.0225(11) Uani 1 1 d . . .
H23A H 1.3112 0.6234 0.3314 0.034 Uiso 1 1 calc R . .
H23B H 1.3365 0.5705 0.2463 0.034 Uiso 1 1 calc R . .
H23C H 1.2269 0.5353 0.3283 0.034 Uiso 1 1 calc R . .
C24 C 1.0097(6) 0.7437(4) 0.3417(3) 0.0160(10) Uani 1 1 d . . .
H24A H 0.9648 0.6886 0.3769 0.024 Uiso 1 1 calc R . .
H24B H 0.9266 0.8081 0.3209 0.024 Uiso 1 1 calc R . .
H24C H 1.0657 0.7677 0.3754 0.024 Uiso 1 1 calc R . .
N1 N 0.2811(4) 1.1152(3) 0.2563(2) 0.0138(8) Uani 1 1 d . . .
N2 N 0.9695(4) 0.5437(3) 0.2460(2) 0.0125(8) Uani 1 1 d . . .
Ni1 Ni 0.62657(7) 0.83096(5) 0.25466(4) 0.01508(14) Uani 1 1 d . . .
P1 P 0.29356(13) 1.05668(10) 0.17628(7) 0.0113(2) Uani 1 1 d . . .
P2 P 0.37439(14) 1.09146(10) 0.33362(7) 0.0112(2) Uani 1 1 d . . .
P3 P 0.80977(14) 0.52693(10) 0.29384(7) 0.0109(2) Uani 1 1 d . . .
P4 P 1.02422(13) 0.64786(10) 0.19950(7) 0.0108(2) Uani 1 1 d . . .
Se1 Se 0.40499(5) 0.87630(4) 0.18460(3) 0.01564(12) Uani 1 1 d . . .
Se2 Se 0.61679(5) 0.98619(4) 0.31963(3) 0.01517(12) Uani 1 1 d . . .
Se3 Se 0.63411(5) 0.66500(4) 0.35248(3) 0.01492(12) Uani 1 1 d . . .
Se4 Se 0.85050(5) 0.79470(4) 0.14712(3) 0.01517(12) Uani 1 1 d . . .

loop_
_atom_site_aniso_label
_atom_site_aniso_U_11
_atom_site_aniso_U_22
_atom_site_aniso_U_33
_atom_site_aniso_U_23
_atom_site_aniso_U_13
_atom_site_aniso_U_12
C1 0.017(2) 0.020(3) 0.009(2) -0.0010(19) 0.0035(18) -0.010(2)
C2 0.017(3) 0.025(3) 0.018(3) 0.001(2) 0.004(2) -0.009(2)
C3 0.026(3) 0.016(3) 0.019(3) 0.007(2) -0.005(2) -0.009(2)
C4 0.012(2) 0.011(2) 0.018(2) -0.0036(19) -0.0028(19) -0.0015(19)
C5 0.016(3) 0.029(3) 0.022(3) -0.001(2) -0.008(2) -0.008(2)
C6 0.011(2) 0.024(3) 0.024(3) -0.001(2) -0.003(2) -0.009(2)
C7 0.014(2) 0.014(2) 0.014(2) -0.0014(19) -0.0001(19) -0.004(2)
C8 0.017(2) 0.018(3) 0.015(2) 0.004(2) 0.0039(19) -0.008(2)
C9 0.024(3) 0.021(3) 0.024(3) -0.007(2) 0.009(2) -0.009(2)
C10 0.020(3) 0.009(2) 0.022(3) -0.004(2) 0.000(2) -0.005(2)
C11 0.026(3) 0.018(3) 0.027(3) -0.002(2) -0.001(2) -0.014(2)
C12 0.038(3) 0.026(3) 0.020(3) -0.003(2) -0.003(2) -0.020(3)
C13 0.011(2) 0.017(3) 0.013(2) -0.0016(19) 0.0009(18) -0.0075(19)
C14 0.019(3) 0.015(3) 0.021(3) -0.003(2) -0.006(2) -0.005(2)
C15 0.018(2) 0.014(3) 0.020(2) -0.004(2) -0.009(2) -0.003(2)
C16 0.020(3) 0.009(2) 0.018(2) 0.0053(19) -0.006(2) -0.006(2)
C17 0.033(3) 0.028(3) 0.025(3) 0.008(2) -0.004(2) -0.020(3)
C18 0.034(3) 0.017(3) 0.017(3) 0.005(2) -0.010(2) -0.009(2)
C19 0.014(2) 0.013(2) 0.012(2) -0.0013(19) 0.0028(18) -0.0007(19)
C20 0.016(2) 0.023(3) 0.017(3) -0.009(2) 0.004(2) -0.007(2)
C21 0.021(3) 0.031(3) 0.019(3) -0.005(2) 0.007(2) -0.013(2)
C22 0.013(2) 0.017(3) 0.014(2) -0.0044(19) -0.0003(18) -0.007(2)
C23 0.019(3) 0.026(3) 0.026(3) -0.005(2) -0.010(2) -0.007(2)
C24 0.022(3) 0.016(3) 0.014(2) -0.0014(19) -0.003(2) -0.011(2)
N1 0.013(2) 0.014(2) 0.014(2) -0.0022(16) -0.0030(16) -0.0043(17)
N2 0.0100(19) 0.013(2) 0.0140(19) -0.0012(16) 0.0023(15) -0.0051(16)
Ni1 0.0116(3) 0.0116(3) 0.0190(3) -0.0022(2) -0.0013(2) -0.0003(2)
P1 0.0089(6) 0.0107(6) 0.0136(6) -0.0013(5) -0.0003(4) -0.0031(5)
P2 0.0104(6) 0.0115(6) 0.0118(6) -0.0026(5) 0.0011(5) -0.0044(5)
P3 0.0110(6) 0.0111(6) 0.0111(6) -0.0009(5) -0.0016(5) -0.0043(5)
P4 0.0097(6) 0.0117(6) 0.0102(6) -0.0021(5) 0.0001(4) -0.0029(5)
Se1 0.0145(2) 0.0112(2) 0.0215(3) -0.00356(19) -0.00450(19) -0.00272(19)
Se2 0.0094(2) 0.0154(3) 0.0201(3) -0.00422(19) -0.00065(18) -0.00304(19)
Se3 0.0150(2) 0.0142(3) 0.0134(2) -0.00358(19) 0.00226(18) -0.00340(19)
Se4 0.0140(2) 0.0138(3) 0.0139(2) 0.00175(19) -0.00092(18) -0.00215(19)

loop_
_atom_type_symbol
_atom_type_description
_atom_type_scat_dispersion_real
_atom_type_scat_dispersion_imag
_atom_type_scat_source
C C 0.0033 0.0016 'International Tables Vol C Tables 4.2.6.8 and 6.1.1.4'
H H 0.0000 0.0000 'International Tables Vol C Tables 4.2.6.8 and 6.1.1.4'
N N 0.0061 0.0033 'International Tables Vol C Tables 4.2.6.8 and 6.1.1.4'
P P 0.1023 0.0942 'International Tables Vol C Tables 4.2.6.8 and 6.1.1.4'
Ni Ni 0.3393 1.1124 'International Tables Vol C Tables 4.2.6.8 and 6.1.1.4'
Se Se -0.0929 2.2259 'International Tables Vol C Tables 4.2.6.8 and 6.1.1.4'

loop_
_geom_angle_atom_site_label_1
_geom_angle_atom_site_label_2
_geom_angle_atom_site_label_3
_geom_angle
_geom_angle_site_symmetry_1
_geom_angle_site_symmetry_3
_geom_angle_publ_flag
C2 C1 C3 111.2(4) . . ?
C2 C1 P1 111.6(3) . . ?
C3 C1 P1 111.1(3) . . ?
C2 C1 H1 107.6 . . ?
C3 C1 H1 107.6 . . ?
P1 C1 H1 107.6 . . ?
C1 C2 H2A 109.5 . . ?
C1 C2 H2B 109.5 . . ?
H2A C2 H2B 109.5 . . ?
C1 C2 H2C 109.5 . . ?
H2A C2 H2C 109.5 . . ?
H2B C2 H2C 109.5 . . ?
C1 C3 H3A 109.5 . . ?
C1 C3 H3B 109.5 . . ?
H3A C3 H3B 109.5 . . ?
C1 C3 H3C 109.5 . . ?
H3A C3 H3C 109.5 . . ?
H3B C3 H3C 109.5 . . ?
C6 C4 C5 111.6(4) . . ?
C6 C4 P1 110.8(3) . . ?
C5 C4 P1 113.1(3) . . ?
C6 C4 H4 107.0 . . ?
C5 C4 H4 107.0 . . ?
P1 C4 H4 107.0 . . ?
C4 C5 H5A 109.5 . . ?
C4 C5 H5B 109.5 . . ?
H5A C5 H5B 109.5 . . ?
C4 C5 H5C 109.5 . . ?
H5A C5 H5C 109.5 . . ?
H5B C5 H5C 109.5 . . ?
C4 C6 H6A 109.5 . . ?
C4 C6 H6B 109.5 . . ?
H6A C6 H6B 109.5 . . ?
C4 C6 H6C 109.5 . . ?
H6A C6 H6C 109.5 . . ?
H6B C6 H6C 109.5 . . ?
C8 C7 C9 110.8(4) . . ?
C8 C7 P2 111.2(3) . . ?
C9 C7 P2 112.1(3) . . ?
C8 C7 H7 107.5 . . ?
C9 C7 H7 107.5 . . ?
P2 C7 H7 107.5 . . ?
C7 C8 H8A 109.5 . . ?
C7 C8 H8B 109.5 . . ?
H8A C8 H8B 109.5 . . ?
C7 C8 H8C 109.5 . . ?
H8A C8 H8C 109.5 . . ?
H8B C8 H8C 109.5 . . ?
C7 C9 H9A 109.5 . . ?
C7 C9 H9B 109.5 . . ?
H9A C9 H9B 109.5 . . ?
C7 C9 H9C 109.5 . . ?
H9A C9 H9C 109.5 . . ?
H9B C9 H9C 109.5 . . ?
C11 C10 C12 111.3(4) . . ?
C11 C10 P2 110.6(3) . . ?
C12 C10 P2 112.8(3) . . ?
C11 C10 H10 107.3 . . ?
C12 C10 H10 107.3 . . ?
P2 C10 H10 107.3 . . ?
C10 C11 H11A 109.5 . . ?
C10 C11 H11B 109.5 . . ?
H11A C11 H11B 109.5 . . ?
C10 C11 H11C 109.5 . . ?
H11A C11 H11C 109.5 . . ?
H11B C11 H11C 109.5 . . ?
C10 C12 H12A 109.5 . . ?
C10 C12 H12B 109.5 . . ?
H12A C12 H12B 109.5 . . ?
C10 C12 H12C 109.5 . . ?
H12A C12 H12C 109.5 . . ?
H12B C12 H12C 109.5 . . ?
C15 C13 C14 111.9(4) . . ?
C15 C13 P3 112.0(3) . . ?
C14 C13 P3 111.2(3) . . ?
C15 C13 H13 107.1 . . ?
C14 C13 H13 107.1 . . ?
P3 C13 H13 107.1 . . ?
C13 C14 H14A 109.5 . . ?
C13 C14 H14B 109.5 . . ?
H14A C14 H14B 109.5 . . ?
C13 C14 H14C 109.5 . . ?
H14A C14 H14C 109.5 . . ?
H14B C14 H14C 109.5 . . ?
C13 C15 H15A 109.5 . . ?
C13 C15 H15B 109.5 . . ?
H15A C15 H15B 109.5 . . ?
C13 C15 H15C 109.5 . . ?
H15A C15 H15C 109.5 . . ?
H15B C15 H15C 109.5 . . ?
C17 C16 C18 111.8(4) . . ?
C17 C16 P3 113.9(3) . . ?
C18 C16 P3 109.3(3) . . ?
C17 C16 H16 107.2 . . ?
C18 C16 H16 107.2 . . ?
P3 C16 H16 107.2 . . ?
C16 C17 H17A 109.5 . . ?
C16 C17 H17B 109.5 . . ?
H17A C17 H17B 109.5 . . ?
C16 C17 H17C 109.5 . . ?
H17A C17 H17C 109.5 . . ?
H17B C17 H17C 109.5 . . ?
C16 C18 H18A 109.5 . . ?
C16 C18 H18B 109.5 . . ?
H18A C18 H18B 109.5 . . ?
C16 C18 H18C 109.5 . . ?
H18A C18 H18C 109.5 . . ?
H18B C18 H18C 109.5 . . ?
C20 C19 C21 110.5(4) . . ?
C20 C19 P4 110.3(3) . . ?
C21 C19 P4 113.7(3) . . ?
C20 C19 H19 107.3 . . ?
C21 C19 H19 107.3 . . ?
P4 C19 H19 107.3 . . ?
C19 C20 H20A 109.5 . . ?
C19 C20 H20B 109.5 . . ?
H20A C20 H20B 109.5 . . ?
C19 C20 H20C 109.5 . . ?
H20A C20 H20C 109.5 . . ?
H20B C20 H20C 109.5 . . ?
C19 C21 H21A 109.5 . . ?
C19 C21 H21B 109.5 . . ?
H21A C21 H21B 109.5 . . ?
C19 C21 H21C 109.5 . . ?
H21A C21 H21C 109.5 . . ?
H21B C21 H21C 109.5 . . ?
C24 C22 C23 111.5(4) . . ?
C24 C22 P4 111.9(3) . . ?
C23 C22 P4 111.8(3) . . ?
C24 C22 H22 107.1 . . ?
C23 C22 H22 107.1 . . ?
P4 C22 H22 107.1 . . ?
C22 C23 H23A 109.5 . . ?
C22 C23 H23B 109.5 . . ?
H23A C23 H23B 109.5 . . ?
C22 C23 H23C 109.5 . . ?
H23A C23 H23C 109.5 . . ?
H23B C23 H23C 109.5 . . ?
C22 C24 H24A 109.5 . . ?
C22 C24 H24B 109.5 . . ?
H24A C24 H24B 109.5 . . ?
C22 C24 H24C 109.5 . . ?
H24A C24 H24C 109.5 . . ?
H24B C24 H24C 109.5 . . ?
P1 N1 P2 136.9(3) . . ?
P3 N2 P4 135.4(3) . . ?
Se1 Ni1 Se4 106.57(3) . . ?
Se1 Ni1 Se3 107.48(3) . . ?
Se4 Ni1 Se3 109.90(3) . . ?
Se1 Ni1 Se2 110.54(3) . . ?
Se4 Ni1 Se2 108.30(3) . . ?
Se3 Ni1 Se2 113.81(3) . . ?
N1 P1 C4 106.1(2) . . ?
N1 P1 C1 111.3(2) . . ?
C4 P1 C1 106.1(2) . . ?
N1 P1 Se1 117.76(15) . . ?
C4 P1 Se1 106.87(16) . . ?
C1 P1 Se1 108.01(16) . . ?
N1 P2 C7 112.0(2) . . ?
N1 P2 C10 106.0(2) . . ?
C7 P2 C10 105.7(2) . . ?
N1 P2 Se2 118.50(15) . . ?
C7 P2 Se2 106.81(16) . . ?
C10 P2 Se2 107.01(17) . . ?
N2 P3 C16 106.1(2) . . ?
N2 P3 C13 111.8(2) . . ?
C16 P3 C13 105.0(2) . . ?
N2 P3 Se3 118.62(15) . . ?
C16 P3 Se3 106.71(17) . . ?
C13 P3 Se3 107.67(16) . . ?
N2 P4 C22 111.7(2) . . ?
N2 P4 C19 105.6(2) . . ?
C22 P4 C19 105.5(2) . . ?
N2 P4 Se4 117.81(15) . . ?
C22 P4 Se4 108.42(16) . . ?
C19 P4 Se4 106.88(16) . . ?
P1 Se1 Ni1 107.39(4) . . ?
P2 Se2 Ni1 105.97(4) . . ?
P3 Se3 Ni1 106.97(4) . . ?
P4 Se4 Ni1 106.28(4) . . ?

loop_
_geom_bond_atom_site_label_1
_geom_bond_atom_site_label_2
_geom_bond_distance
_geom_bond_site_symmetry_2
_geom_bond_publ_flag
C1 C2 1.527(6) . ?
C1 C3 1.530(7) . ?
C1 P1 1.844(5) . ?
C1 H1 1.0000 . ?
C2 H2A 0.9800 . ?
C2 H2B 0.9800 . ?
C2 H2C 0.9800 . ?
C3 H3A 0.9800 . ?
C3 H3B 0.9800 . ?
C3 H3C 0.9800 . ?
C4 C6 1.521(6) . ?
C4 C5 1.533(6) . ?
C4 P1 1.842(5) . ?
C4 H4 1.0000 . ?
C5 H5A 0.9800 . ?
C5 H5B 0.9800 . ?
C5 H5C 0.9800 . ?
C6 H6A 0.9800 . ?
C6 H6B 0.9800 . ?
C6 H6C 0.9800 . ?
C7 C8 1.535(7) . ?
C7 C9 1.537(7) . ?
C7 P2 1.832(5) . ?
C7 H7 1.0000 . ?
C8 H8A 0.9800 . ?
C8 H8B 0.9800 . ?
C8 H8C 0.9800 . ?
C9 H9A 0.9800 . ?
C9 H9B 0.9800 . ?
C9 H9C 0.9800 . ?
C10 C11 1.529(7) . ?
C10 C12 1.534(7) . ?
C10 P2 1.836(5) . ?
C10 H10 1.0000 . ?
C11 H11A 0.9800 . ?
C11 H11B 0.9800 . ?
C11 H11C 0.9800 . ?
C12 H12A 0.9800 . ?
C12 H12B 0.9800 . ?
C12 H12C 0.9800 . ?
C13 C15 1.523(6) . ?
C13 C14 1.537(6) . ?
C13 P3 1.839(5) . ?
C13 H13 1.0000 . ?
C14 H14A 0.9800 . ?
C14 H14B 0.9800 . ?
C14 H14C 0.9800 . ?
C15 H15A 0.9800 . ?
C15 H15B 0.9800 . ?
C15 H15C 0.9800 . ?
C16 C17 1.520(7) . ?
C16 C18 1.527(7) . ?
C16 P3 1.834(5) . ?
C16 H16 1.0000 . ?
C17 H17A 0.9800 . ?
C17 H17B 0.9800 . ?
C17 H17C 0.9800 . ?
C18 H18A 0.9800 . ?
C18 H18B 0.9800 . ?
C18 H18C 0.9800 . ?
C19 C20 1.523(6) . ?
C19 C21 1.537(7) . ?
C19 P4 1.829(5) . ?
C19 H19 1.0000 . ?
C20 H20A 0.9800 . ?
C20 H20B 0.9800 . ?
C20 H20C 0.9800 . ?
C21 H21A 0.9800 . ?
C21 H21B 0.9800 . ?
C21 H21C 0.9800 . ?
C22 C24 1.530(6) . ?
C22 C23 1.535(7) . ?
C22 P4 1.828(5) . ?
C22 H22 1.0000 . ?
C23 H23A 0.9800 . ?
C23 H23B 0.9800 . ?
C23 H23C 0.9800 . ?
C24 H24A 0.9800 . ?
C24 H24B 0.9800 . ?
C24 H24C 0.9800 . ?
N1 P1 1.593(4) . ?
N1 P2 1.597(4) . ?
N2 P3 1.595(4) . ?
N2 P4 1.602(4) . ?
Ni1 Se1 2.4003(8) . ?
Ni1 Se4 2.4027(8) . ?
Ni1 Se3 2.4053(8) . ?
Ni1 Se2 2.4062(8) . ?
P1 Se1 2.1899(13) . ?
P2 Se2 2.1849(13) . ?
P3 Se3 2.1830(13) . ?
P4 Se4 2.1847(13) . ?

loop_
_geom_torsion_atom_site_label_1
_geom_torsion_atom_site_label_2
_geom_torsion_atom_site_label_3
_geom_torsion_atom_site_label_4
_geom_torsion
_geom_torsion_site_symmetry_1
_geom_torsion_site_symmetry_2
_geom_torsion_site_symmetry_3
_geom_torsion_site_symmetry_4
_geom_torsion_publ_flag
P2 N1 P1 C4 146.2(4) . . . . ?
P2 N1 P1 C1 -98.9(4) . . . . ?
P2 N1 P1 Se1 26.6(4) . . . . ?
C6 C4 P1 N1 -55.8(4) . . . . ?
C5 C4 P1 N1 178.1(3) . . . . ?
C6 C4 P1 C1 -174.3(3) . . . . ?
C5 C4 P1 C1 59.6(4) . . . . ?
C6 C4 P1 Se1 70.6(3) . . . . ?
C5 C4 P1 Se1 -55.5(4) . . . . ?
C2 C1 P1 N1 66.8(4) . . . . ?
C3 C1 P1 N1 -57.9(4) . . . . ?
C2 C1 P1 C4 -178.2(3) . . . . ?
C3 C1 P1 C4 57.0(4) . . . . ?
C2 C1 P1 Se1 -64.0(4) . . . . ?
C3 C1 P1 Se1 171.3(3) . . . . ?
P1 N1 P2 C7 -101.8(4) . . . . ?
P1 N1 P2 C10 143.4(4) . . . . ?
P1 N1 P2 Se2 23.3(4) . . . . ?
C8 C7 P2 N1 64.1(4) . . . . ?
C9 C7 P2 N1 -60.6(4) . . . . ?
C8 C7 P2 C10 179.1(3) . . . . ?
C9 C7 P2 C10 54.4(4) . . . . ?
C8 C7 P2 Se2 -67.2(3) . . . . ?
C9 C7 P2 Se2 168.1(3) . . . . ?
C11 C10 P2 N1 -64.3(4) . . . . ?
C12 C10 P2 N1 170.4(4) . . . . ?
C11 C10 P2 C7 176.7(3) . . . . ?
C12 C10 P2 C7 51.3(4) . . . . ?
C11 C10 P2 Se2 63.1(4) . . . . ?
C12 C10 P2 Se2 -62.3(4) . . . . ?
P4 N2 P3 C16 -146.0(3) . . . . ?
P4 N2 P3 C13 100.0(4) . . . . ?
P4 N2 P3 Se3 -26.1(4) . . . . ?
C17 C16 P3 N2 -171.2(4) . . . . ?
C18 C16 P3 N2 63.0(4) . . . . ?
C17 C16 P3 C13 -52.7(4) . . . . ?
C18 C16 P3 C13 -178.5(3) . . . . ?
C17 C16 P3 Se3 61.4(4) . . . . ?
C18 C16 P3 Se3 -64.4(4) . . . . ?
C15 C13 P3 N2 -67.8(4) . . . . ?
C14 C13 P3 N2 58.2(4) . . . . ?
C15 C13 P3 C16 177.6(3) . . . . ?
C14 C13 P3 C16 -56.4(4) . . . . ?
C15 C13 P3 Se3 64.2(3) . . . . ?
C14 C13 P3 Se3 -169.8(3) . . . . ?
P3 N2 P4 C22 100.7(4) . . . . ?
P3 N2 P4 C19 -145.1(3) . . . . ?
P3 N2 P4 Se4 -25.8(4) . . . . ?
C24 C22 P4 N2 -69.0(4) . . . . ?
C23 C22 P4 N2 56.9(4) . . . . ?
C24 C22 P4 C19 176.6(3) . . . . ?
C23 C22 P4 C19 -57.5(4) . . . . ?
C24 C22 P4 Se4 62.4(4) . . . . ?
C23 C22 P4 Se4 -171.7(3) . . . . ?
C20 C19 P4 N2 60.2(4) . . . . ?
C21 C19 P4 N2 -175.0(3) . . . . ?
C20 C19 P4 C22 178.7(3) . . . . ?
C21 C19 P4 C22 -56.5(4) . . . . ?
C20 C19 P4 Se4 -66.0(3) . . . . ?
C21 C19 P4 Se4 58.8(4) . . . . ?
N1 P1 Se1 Ni1 -40.92(17) . . . . ?
C4 P1 Se1 Ni1 -160.03(16) . . . . ?
C1 P1 Se1 Ni1 86.22(16) . . . . ?
Se4 Ni1 Se1 P1 -104.14(4) . . . . ?
Se3 Ni1 Se1 P1 138.09(4) . . . . ?
Se2 Ni1 Se1 P1 13.34(5) . . . . ?
N1 P2 Se2 Ni1 -43.99(17) . . . . ?
C7 P2 Se2 Ni1 83.56(16) . . . . ?
C10 P2 Se2 Ni1 -163.59(17) . . . . ?
Se1 Ni1 Se2 P2 20.55(5) . . . . ?
Se4 Ni1 Se2 P2 136.96(4) . . . . ?
Se3 Ni1 Se2 P2 -100.51(4) . . . . ?
N2 P3 Se3 Ni1 42.50(17) . . . . ?
C16 P3 Se3 Ni1 162.10(16) . . . . ?
C13 P3 Se3 Ni1 -85.62(16) . . . . ?
Se1 Ni1 Se3 P3 101.58(4) . . . . ?
Se4 Ni1 Se3 P3 -14.01(5) . . . . ?
Se2 Ni1 Se3 P3 -135.67(4) . . . . ?
N2 P4 Se4 Ni1 46.35(17) . . . . ?
C22 P4 Se4 Ni1 -81.75(16) . . . . ?
C19 P4 Se4 Ni1 164.95(16) . . . . ?
Se1 Ni1 Se4 P4 -137.38(4) . . . . ?
Se3 Ni1 Se4 P4 -21.21(5) . . . . ?
Se2 Ni1 Se4 P4 103.67(4) . . . . ?
